data_6000606
loop_
_publ_author_name
'Meden, A.'
'Ceh, M.'

_publ_section_title
;
 Structure determination and Rietveld refinement of La(Mg0.5Ti0.5)O3
;
_journal_issue 2
_journal_name_full 'Epdic 5'
_journal_page_first 773
_journal_page_last 778
_journal_volume 278
_journal_year 1998
_chemical_formula_sum 'La Mg0.5 O3 Ti0.5'
_space_group_name_H-M_alt 'P b n m'
_cell_angle_alpha 90.000
_cell_angle_beta 90.000
_cell_angle_gamma 90.000
_cell_length_a 5.5609
_cell_length_b 5.5738
_cell_length_c 7.8623
_cell_volume 243.69
_cod_database_code 6000606

loop_
_atom_site_label
_atom_site_fract_x
_atom_site_fract_y
_atom_site_fract_z
? ? ? ?
